data_7010760
loop_
_publ_author_name
'Hinchley, Sarah L.'
'Smart, Bruce A.'
'Morrison, Carole'
'Robertson, Heather E.'
'Rankin, David W. H.'
'Coxall, Robert A.'
'Parsons, Simon'
'Zink, Robert'
'Siegl, Harald'
'Hassler, Karl'
'Mawhorter, Richard'

_publ_section_title
;
 Molecular structure of ButCl2SiSiCl2But in the gas phase by electron
 diffraction and ab initio calculations. Molecular structures of the
 compounds ButX2SiSiX2But (X = Cl, Br or I) by vibrational
 spectroscopy, X-ray crystallography and ab initio calculations&#x2020;
;
_journal_issue 19
_journal_name_full 'Journal of the Chemical Society, Dalton Transactions'
_journal_page_first 2916
_journal_paper_doi 10.1039/b103315h
_journal_year 2001
_chemical_formula_sum 'C8 H18 Br4 Si2'
_chemical_formula_weight 490.04
_chemical_name_common '1,2-di-butyltetrabromodisilane '
_chemical_name_systematic
; 
? 
;
_space_group_IT_number 2
_symmetry_space_group_name_Hall '-P 1'
_symmetry_space_group_name_H-M 'P -1'
_atom_sites_solution_hydrogens geom
_atom_sites_solution_primary direct
_atom_sites_solution_secondary difmap
_audit_creation_method SHELXL
_cell_angle_alpha 96.49(3)
_cell_angle_beta 108.36(3)
_cell_angle_gamma 114.02(3)
_cell_formula_units_Z 1
_cell_length_a 7.0720(10)
_cell_length_b 7.637(2)
_cell_length_c 8.827(2)
_cell_measurement_temperature 293(2)
_cell_volume 397.0(2)
_computing_structure_refinement 'SHELXL-93 (Sheldrick, 1993)'
_computing_structure_solution 'SHELXS-86 (Sheldrick, 1990)'
_diffrn_ambient_temperature 293(2)
_diffrn_radiation_monochromator graphite
_diffrn_radiation_source 'fine-focus sealed tube'
_diffrn_radiation_type MoK\a
_diffrn_radiation_wavelength 0.71073
_diffrn_reflns_av_R_equivalents 0.0459
_diffrn_reflns_av_sigmaI/netI 0.0537
_diffrn_reflns_limit_h_max 9
_diffrn_reflns_limit_h_min -9
_diffrn_reflns_limit_k_max 10
_diffrn_reflns_limit_k_min -10
_diffrn_reflns_limit_l_max 12
_diffrn_reflns_limit_l_min -12
_diffrn_reflns_number 2709
_diffrn_reflns_theta_max 30.00
_diffrn_reflns_theta_min 3.04
_exptl_absorpt_coefficient_mu 10.259
_exptl_crystal_density_diffrn 2.050
_exptl_crystal_F_000 234
_refine_diff_density_max 2.540
_refine_diff_density_min -2.597
_refine_diff_density_rms 0.366
_refine_ls_extinction_method none
_refine_ls_goodness_of_fit_all 1.303
_refine_ls_goodness_of_fit_obs 1.300
_refine_ls_matrix_type full
_refine_ls_number_parameters 67
_refine_ls_number_reflns 2301
_refine_ls_number_restraints 0
_refine_ls_restrained_S_all 1.307
_refine_ls_restrained_S_obs 1.300
_refine_ls_R_factor_all 0.0924
_refine_ls_R_factor_obs 0.0704
_refine_ls_shift/esd_max -3.387
_refine_ls_shift/esd_mean 0.065
_refine_ls_structure_factor_coef Fsqd
_refine_ls_weighting_details 'w=1/[\s^2^(Fo^2^)+(0.1000P)^2^+0.0000P] where P=(Fo^2^+2Fc^2^)/3'
_refine_ls_weighting_scheme calc
_refine_ls_wR_factor_all 0.1902
_refine_ls_wR_factor_obs 0.1696
_reflns_number_observed 1853
_reflns_number_total 2303
_reflns_observed_criterion >2sigma(I)
_cod_data_source_file b103315h.txt
_cod_data_source_block 1,2-di-butyltetrabromodisilane
_cod_depositor_comments
;
The following automatic conversions were performed:

'_refine_ls_weighting_scheme' value 'calc
w=1/[\s^2^(Fo^2^)+(0.1000P)^2^+0.0000P] where P=(Fo^2^+2Fc^2^)/3' was
changed to 'calc'. New tag '_refine_ls_weighting_details' was
created. The value of the new tag was set to
'w=1/[\s^2^(Fo^2^)+(0.1000P)^2^+0.0000P] where P=(Fo^2^+2Fc^2^)/3'.

Automatic conversion script
Id: cif_fix_values 3143 2015-03-26 13:38:13Z robertas 
;
_cod_original_cell_volume 396.96(15)
_cod_database_code 7010760

loop_
_symmetry_equiv_pos_as_xyz
'x, y, z'
'-x, -y, -z'

loop_
_atom_site_aniso_label
_atom_site_aniso_U_11
_atom_site_aniso_U_22
_atom_site_aniso_U_33
_atom_site_aniso_U_23
_atom_site_aniso_U_13
_atom_site_aniso_U_12
Br1 0.0123(4) 0.0184(4) 0.0071(3) 0.0017(3) 0.0006(3) 0.0005(3)
Br2 0.0137(4) 0.0246(4) 0.0046(3) 0.0006(3) -0.0058(3) 0.0133(3)
Si1 0.0068(8) 0.0092(8) 0.0000(7) -0.0021(6) -0.0045(6) 0.0037(7)
C1 0.010(3) 0.012(3) 0.000(3) -0.005(2) -0.003(2) 0.005(2)
C2 0.025(4) 0.023(4) 0.009(3) -0.001(3) 0.000(3) 0.017(3)
C3 0.022(4) 0.013(3) 0.015(4) -0.006(3) -0.003(3) 0.003(3)
C4 0.026(4) 0.024(4) 0.000(3) -0.003(3) 0.000(3) 0.014(3)

loop_
_atom_site_label
_atom_site_type_symbol
_atom_site_fract_x
_atom_site_fract_y
_atom_site_fract_z
_atom_site_U_iso_or_equiv
_atom_site_thermal_displace_type
_atom_site_occupancy
_atom_site_calc_flag
_atom_site_refinement_flags
_atom_site_disorder_group
Br1 Br 0.20655(12) 0.28060(11) 0.13615(9) 0.0161(2) Uani 1 d . .
Br2 Br 0.80788(12) 0.48150(11) 0.28152(8) 0.0156(2) Uani 1 d . .
Si1 Si 0.5162(3) 0.5255(3) 0.1386(2) 0.0073(4) Uani 1 d . .
C1 C 0.5588(12) 0.7732(10) 0.2529(8) 0.0095(12) Uani 1 d . .
C2 C 0.3608(14) 0.8105(12) 0.1577(10) 0.019(2) Uani 1 d . .
H2A H 0.3702(94) 0.9249(88) 0.2239(51) 0.080 Uiso 1 calc R .
H2B H 0.2204(14) 0.6957(59) 0.1352(107) 0.080 Uiso 1 calc R .
H2C H 0.3686(95) 0.8341(144) 0.0548(56) 0.080 Uiso 1 calc R .
C3 C 0.7800(15) 0.9414(11) 0.2645(10) 0.022(2) Uani 1 d . .
H3A H 0.8020(84) 1.0666(20) 0.3228(108) 0.080 Uiso 1 calc R .
H3B H 0.7736(66) 0.9447(95) 0.1546(10) 0.080 Uiso 1 calc R .
H3C H 0.9034(23) 0.9183(79) 0.3233(108) 0.080 Uiso 1 calc R .
C4 C 0.5695(15) 0.7614(12) 0.4280(9) 0.018(2) Uani 1 d . .
H4A H 0.5910(170) 0.8849(55) 0.4892(43) 0.080 Uiso 1 calc R .
H4B H 0.6932(104) 0.7376(149) 0.4847(46) 0.080 Uiso 1 calc R .
H4C H 0.4310(67) 0.6542(96) 0.4194(9) 0.080 Uiso 1 calc R .

loop_
_atom_type_symbol
_atom_type_description
_atom_type_scat_dispersion_real
_atom_type_scat_dispersion_imag
_atom_type_scat_source
C C 0.0033 0.0016 'International Tables Vol C Tables 4.2.6.8 and 6.1.1.4'
H H 0.0000 0.0000 'International Tables Vol C Tables 4.2.6.8 and 6.1.1.4'
Si Si 0.0817 0.0704 'International Tables Vol C Tables 4.2.6.8 and 6.1.1.4'
Br Br -0.2901 2.4595 'International Tables Vol C Tables 4.2.6.8 and 6.1.1.4'

loop_
_geom_angle_atom_site_label_1
_geom_angle_atom_site_label_2
_geom_angle_atom_site_label_3
_geom_angle
_geom_angle_site_symmetry_1
_geom_angle_site_symmetry_3
_geom_angle_publ_flag
C1 Si1 Br1 109.3(2) . . ?
C1 Si1 Br2 107.8(2) . . ?
Br1 Si1 Br2 107.57(9) . . ?
C1 Si1 Si1 119.2(2) . 2_665 ?
Br1 Si1 Si1 106.06(12) . 2_665 ?
Br2 Si1 Si1 106.46(12) . 2_665 ?
C3 C1 C4 110.1(6) . . ?
C3 C1 C2 109.3(6) . . ?
C4 C1 C2 110.9(6) . . ?
C3 C1 Si1 109.4(5) . . ?
C4 C1 Si1 107.4(5) . . ?
C2 C1 Si1 109.6(5) . . ?

loop_
_geom_bond_atom_site_label_1
_geom_bond_atom_site_label_2
_geom_bond_distance
_geom_bond_site_symmetry_2
_geom_bond_publ_flag
Br1 Si1 2.218(2) . ?
Br2 Si1 2.232(2) . ?
Si1 C1 1.897(7) . ?
Si1 Si1 2.355(4) 2_665 ?
C1 C3 1.530(11) . ?
C1 C4 1.538(10) . ?
C1 C2 1.545(10) . ?

loop_
_geom_torsion_atom_site_label_1
_geom_torsion_atom_site_label_2
_geom_torsion_atom_site_label_3
_geom_torsion_atom_site_label_4
_geom_torsion
_geom_torsion_site_symmetry_1
_geom_torsion_site_symmetry_2
_geom_torsion_site_symmetry_3
_geom_torsion_site_symmetry_4
_geom_torsion_publ_flag
Br1 Si1 C1 C3 176.5(4) . . . . ?
Br2 Si1 C1 C3 59.9(5) . . . . ?
Si1 Si1 C1 C3 -61.5(5) 2_665 . . . ?
Br1 Si1 C1 C4 56.9(5) . . . . ?
Br2 Si1 C1 C4 -59.7(5) . . . . ?
Si1 Si1 C1 C4 179.0(4) 2_665 . . . ?
Br1 Si1 C1 C2 -63.7(5) . . . . ?
Br2 Si1 C1 C2 179.7(4) . . . . ?
Si1 Si1 C1 C2 58.4(6) 2_665 . . . ?
C1 Si1 Si1 C1 180.0 . . 2_665 2_665 ?
